data_2013335
loop_
_publ_author_name
'Anwar Usman'
'Hoong-Kun Fun'
'Lei Wang'
'Yan Zhang'
'Jian-Hua Xu'

_publ_section_title
;1-Acetyl-4'-ethyl-2a'-phenyl-2',2a',5',5a'-tetrahydrospiro[1<i>H</i>-indole-3,2'-oxeto[5,4-<i>b</i>]oxazol]-2(3<i>H</i>)-one
 and
 1-acetyl-4',5a'-diphenyl-2',2a',5',5a'-tetrahydrospiro[1<i>H</i>-indole-3,2'-oxeto[5,4-<i>b</i>]oxazol]-2(3<i>H</i>)-one
;
_journal_issue 6
_journal_name_full 'Acta Crystallographica Section C'
_journal_page_first o305
_journal_page_last o307
_journal_paper_doi 10.1107/S0108270103008680
_journal_volume 59
_journal_year 2003
_chemical_formula_iupac 'C25 H18 N2 O4'
_chemical_formula_moiety 'C25 H18 N2 O4'
_chemical_formula_sum 'C25 H18 N2 O4'
_chemical_formula_weight 410.41
_chemical_melting_point 426.0(10)
_chemical_name_systematic
;
1-Acetyl-4',5a'-diphenylspiro[indole-3,2'-(2'H,5'H)oxeto[5,4-b]oxazol]-2(1H)-
one
;
_space_group_IT_number 14
_symmetry_cell_setting monoclinic
_symmetry_space_group_name_Hall '-P 2yn'
_symmetry_space_group_name_H-M 'P 1 21/n 1'
_atom_sites_solution_hydrogens geom
_atom_sites_solution_primary direct
_atom_sites_solution_secondary difmap
_audit_creation_method SHELXL-97
_cell_angle_alpha 90.00
_cell_angle_beta 94.515(2)
_cell_angle_gamma 90.00
_cell_formula_units_Z 4
_cell_length_a 12.7908(10)
_cell_length_b 8.7717(7)
_cell_length_c 17.8346(13)
_cell_measurement_reflns_used 3856
_cell_measurement_temperature 293(2)
_cell_measurement_theta_max 28.30
_cell_measurement_theta_min 2.82
_cell_volume 1994.8(3)
_computing_cell_refinement 'SAINT (Siemens, 1996)'
_computing_data_collection 'SMART (Siemens, 1996)'
_computing_data_reduction SAINT
_computing_molecular_graphics SHELXTL
_computing_publication_material
;
SHELXTL, PARST (Nardelli, 1995) and PLATON (Spek, 2003)
;
_computing_structure_refinement SHELXTL
_computing_structure_solution 'SHELXTL (Sheldrick, 1997)'
_diffrn_ambient_temperature 293(2)
_diffrn_detector_area_resol_mean 8.33
_diffrn_measured_fraction_theta_full 0.996
_diffrn_measured_fraction_theta_max 0.996
_diffrn_measurement_device_type 'Siemens SMART CCD area-detector'
_diffrn_measurement_method \w
_diffrn_radiation_monochromator graphite
_diffrn_radiation_source 'fine-focus sealed tube'
_diffrn_radiation_type MoK\a
_diffrn_radiation_wavelength 0.71073
_diffrn_reflns_av_R_equivalents 0.0264
_diffrn_reflns_av_sigmaI/netI 0.0322
_diffrn_reflns_limit_h_max 15
_diffrn_reflns_limit_h_min -14
_diffrn_reflns_limit_k_max 10
_diffrn_reflns_limit_k_min -10
_diffrn_reflns_limit_l_max 18
_diffrn_reflns_limit_l_min -21
_diffrn_reflns_number 9586
_diffrn_reflns_theta_full 25.00
_diffrn_reflns_theta_max 25.00
_diffrn_reflns_theta_min 2.82
_diffrn_standards_decay_% negligible
_diffrn_standards_interval_count none
_diffrn_standards_number 0
_exptl_absorpt_coefficient_mu 0.094
_exptl_absorpt_correction_type none
_exptl_crystal_colour colorless
_exptl_crystal_density_diffrn 1.367
_exptl_crystal_density_method 'not measured'
_exptl_crystal_description needle
_exptl_crystal_F_000 856
_exptl_crystal_size_max 0.50
_exptl_crystal_size_mid 0.34
_exptl_crystal_size_min 0.16
_refine_diff_density_max 0.185
_refine_diff_density_min -0.196
_refine_ls_extinction_method none
_refine_ls_goodness_of_fit_ref 1.188
_refine_ls_hydrogen_treatment mixed
_refine_ls_matrix_type full
_refine_ls_number_parameters 341
_refine_ls_number_reflns 3505
_refine_ls_number_restraints 0
_refine_ls_restrained_S_all 1.188
_refine_ls_R_factor_all 0.0824
_refine_ls_R_factor_gt 0.0660
_refine_ls_shift/su_max <0.001
_refine_ls_shift/su_mean 0.000
_refine_ls_structure_factor_coef Fsqd
_refine_ls_weighting_details 'calc w = 1/[\s^2^(Fo^2^)+(0.0375P)^2^+1.5031P] where P = (Fo^2^+2Fc^2^)/3'
_refine_ls_weighting_scheme calc
_refine_ls_wR_factor_gt 0.1275
_refine_ls_wR_factor_ref 0.1337
_reflns_number_gt 2826
_reflns_number_total 3505
_reflns_threshold_expression I>2\s(I)
_cod_data_source_file na1612.cif
_cod_data_source_block II
_cod_depositor_comments
;
The following automatic conversions were performed:
'_symmetry_cell_setting' value 'Monoclinic' changed to 'monoclinic'
according to '/home/saulius/struct/CIF-dictionaries/cif_core.dic'
dictionary named 'cif_core.dic' version 2.4.1 from 2010-06-29.

Automatic conversion script
Id: cif_fix_enum 1527 2010-12-29 10:47:43Z saulius 

The following automatic conversions were performed:

'_symmetry_cell_setting' value 'Monoclinic' changed to 'monoclinic'
according to /home/saulius/struct/CIF-dictionaries/cif_core.dic
dictionary named 'cif_core.dic' version 2.4.1 from 2010-06-29.

Automatic conversion script
Id: cif_fix_values 1715 2011-07-08 13:25:40Z adriana 
;
_cod_original_sg_symbol_H-M 'P 21/n'
_cod_database_code 2013335
_cod_database_fobs_code 2013335

loop_
_symmetry_equiv_pos_as_xyz
'x, y, z'
'-x+1/2, y+1/2, -z+1/2'
'-x, -y, -z'
'x-1/2, -y-1/2, z-1/2'

loop_
_atom_site_label
_atom_site_fract_x
_atom_site_fract_y
_atom_site_fract_z
_atom_site_U_iso_or_equiv
_atom_site_adp_type
_atom_site_calc_flag
_atom_site_refinement_flags
_atom_site_occupancy
_atom_site_disorder_assembly
_atom_site_disorder_group
_atom_site_type_symbol
O1 0.12370(13) 0.4653(2) 0.22582(10) 0.0381(5) Uani d . 1 . . O
O2 0.16984(13) 0.6713(2) 0.30749(9) 0.0368(5) Uani d . 1 . . O
O3 -0.23260(19) 0.0523(3) 0.23692(13) 0.0735(8) Uani d . 1 . . O
O4 -0.07084(17) 0.3987(3) 0.13512(11) 0.0568(6) Uani d . 1 . . O
N1 -0.10004(17) 0.2197(3) 0.22777(12) 0.0389(6) Uani d . 1 . . N
N2 0.02444(16) 0.5968(2) 0.36336(12) 0.0351(5) Uani d . 1 . . N
C1 0.0423(2) 0.2785(3) 0.31117(15) 0.0368(6) Uani d . 1 . . C
C2 0.1148(2) 0.2561(4) 0.37144(17) 0.0478(8) Uani d . 1 . . C
H2 0.171(2) 0.325(3) 0.3827(15) 0.041(8) Uiso d . 1 . . H
C3 0.1053(3) 0.1290(4) 0.41632(19) 0.0562(9) Uani d . 1 . . C
H3 0.155(2) 0.115(3) 0.4593(17) 0.055(9) Uiso d . 1 . . H
C4 0.0249(3) 0.0272(4) 0.40014(19) 0.0557(9) Uani d . 1 . . C
H4 0.017(3) -0.059(4) 0.4307(18) 0.066(10) Uiso d . 1 . . H
C5 -0.0481(3) 0.0468(4) 0.33960(18) 0.0489(8) Uani d . 1 . . C
H5 -0.101(2) -0.025(4) 0.3275(15) 0.048(8) Uiso d . 1 . . H
C6 -0.0380(2) 0.1741(3) 0.29502(15) 0.0384(6) Uani d . 1 . . C
C7 -0.0516(2) 0.3460(3) 0.19673(15) 0.0390(7) Uani d . 1 . . C
C8 0.03037(19) 0.4066(3) 0.25677(14) 0.0341(6) Uani d . 1 . . C
C9 0.10082(19) 0.6201(3) 0.24561(14) 0.0339(6) Uani d . 1 . . C
C10 0.1173(2) 0.6494(3) 0.37100(14) 0.0327(6) Uani d . 1 . . C
C11 0.0025(2) 0.5702(3) 0.28350(14) 0.0319(6) Uani d . 1 . . C
H11 -0.0671(19) 0.603(3) 0.2622(13) 0.027(6) Uiso d . 1 . . H
C12 0.10247(19) 0.7299(3) 0.18164(14) 0.0340(6) Uani d . 1 . . C
C13 0.0917(2) 0.6806(4) 0.10793(16) 0.0455(7) Uani d . 1 . . C
H13 0.086(2) 0.575(3) 0.0991(14) 0.040(8) Uiso d . 1 . . H
C14 0.0914(3) 0.7843(5) 0.04992(18) 0.0597(10) Uani d . 1 . . C
H14 0.084(2) 0.752(4) 0.0003(17) 0.053(9) Uiso d . 1 . . H
C15 0.1009(3) 0.9379(4) 0.06495(19) 0.0587(10) Uani d . 1 . . C
H15 0.102(2) 1.008(4) 0.0240(18) 0.066(10) Uiso d . 1 . . H
C16 0.1104(3) 0.9886(4) 0.13825(19) 0.0535(8) Uani d . 1 . . C
H16 0.118(3) 1.102(4) 0.1515(19) 0.075(11) Uiso d . 1 . . H
C17 0.1120(2) 0.8846(4) 0.19644(17) 0.0452(7) Uani d . 1 . . C
H17 0.116(2) 0.917(4) 0.2473(17) 0.057(9) Uiso d . 1 . . H
C18 -0.1962(2) 0.1537(4) 0.20135(16) 0.0461(7) Uani d . 1 . . C
C19 -0.2502(2) 0.2163(4) 0.13127(18) 0.0589(9) Uani d . 1 . . C
H19A -0.3206 0.1776 0.1253 0.088 Uiso calc R 1 . . H
H19B -0.2131 0.1862 0.0890 0.088 Uiso calc R 1 . . H
H19C -0.2520 0.3255 0.1343 0.088 Uiso calc R 1 . . H
C20 0.1759(2) 0.6936(3) 0.44198(14) 0.0346(6) Uani d . 1 . . C
C21 0.1467(2) 0.6347(4) 0.50954(16) 0.0438(7) Uani d . 1 . . C
H21 0.090(2) 0.567(3) 0.5099(15) 0.042(8) Uiso d . 1 . . H
C22 0.2020(3) 0.6752(4) 0.57602(18) 0.0540(9) Uani d . 1 . . C
H22 0.183(2) 0.634(3) 0.6196(18) 0.054(9) Uiso d . 1 . . H
C23 0.2848(3) 0.7740(4) 0.57593(19) 0.0583(9) Uani d . 1 . . C
H23 0.322(2) 0.804(4) 0.6191(18) 0.061(9) Uiso d . 1 . . H
C24 0.3135(3) 0.8347(4) 0.50964(18) 0.0528(8) Uani d . 1 . . C
H24 0.369(2) 0.908(4) 0.5076(16) 0.053(9) Uiso d . 1 . . H
C25 0.2597(2) 0.7939(3) 0.44229(17) 0.0426(7) Uani d . 1 . . C
H25 0.281(2) 0.832(3) 0.3960(16) 0.048(8) Uiso d . 1 . . H

loop_
_atom_site_aniso_label
_atom_site_aniso_U_11
_atom_site_aniso_U_22
_atom_site_aniso_U_33
_atom_site_aniso_U_12
_atom_site_aniso_U_13
_atom_site_aniso_U_23
O1 0.0340(10) 0.0387(11) 0.0419(11) 0.0007(8) 0.0056(8) -0.0006(9)
O2 0.0331(10) 0.0451(11) 0.0316(10) -0.0069(8) -0.0019(8) 0.0024(8)
O3 0.0657(16) 0.0875(19) 0.0665(16) -0.0394(14) -0.0002(12) 0.0084(14)
O4 0.0679(14) 0.0599(14) 0.0399(12) -0.0202(11) -0.0125(10) 0.0082(11)
N1 0.0398(13) 0.0366(13) 0.0399(13) -0.0064(10) 0.0009(10) -0.0009(11)
N2 0.0324(12) 0.0384(13) 0.0345(12) 0.0012(10) 0.0015(9) -0.0013(10)
C1 0.0396(15) 0.0326(15) 0.0383(15) 0.0028(12) 0.0046(12) -0.0005(12)
C2 0.0477(18) 0.0448(18) 0.0492(18) 0.0052(15) -0.0068(15) 0.0039(15)
C3 0.063(2) 0.053(2) 0.052(2) 0.0176(17) -0.0023(17) 0.0108(17)
C4 0.072(2) 0.0439(19) 0.053(2) 0.0128(17) 0.0139(18) 0.0154(17)
C5 0.056(2) 0.0372(18) 0.0548(19) -0.0022(15) 0.0117(16) 0.0040(15)
C6 0.0444(16) 0.0321(15) 0.0394(15) 0.0029(12) 0.0084(12) -0.0016(12)
C7 0.0418(16) 0.0376(16) 0.0369(16) -0.0032(12) -0.0001(12) -0.0007(13)
C8 0.0323(14) 0.0322(15) 0.0373(15) -0.0014(11) 0.0003(11) 0.0021(12)
C9 0.0305(13) 0.0350(15) 0.0356(14) -0.0006(11) -0.0016(11) -0.0025(12)
C10 0.0357(15) 0.0272(14) 0.0351(14) 0.0034(11) 0.0018(11) 0.0040(11)
C11 0.0288(13) 0.0322(14) 0.0338(14) 0.0002(11) -0.0030(11) 0.0013(12)
C12 0.0286(13) 0.0408(16) 0.0326(14) -0.0031(12) 0.0024(11) 0.0025(12)
C13 0.0512(18) 0.051(2) 0.0343(16) -0.0140(15) 0.0004(13) 0.0006(14)
C14 0.063(2) 0.083(3) 0.0319(17) -0.0227(19) -0.0034(15) 0.0087(18)
C15 0.052(2) 0.068(3) 0.055(2) -0.0101(17) -0.0043(16) 0.0333(19)
C16 0.055(2) 0.046(2) 0.060(2) -0.0010(15) 0.0102(16) 0.0175(17)
C17 0.0526(18) 0.0439(18) 0.0399(17) 0.0007(14) 0.0078(14) 0.0042(14)
C18 0.0448(17) 0.0487(19) 0.0451(17) -0.0091(15) 0.0063(14) -0.0117(15)
C19 0.0445(18) 0.071(2) 0.060(2) -0.0133(16) -0.0049(15) -0.0059(18)
C20 0.0382(15) 0.0292(14) 0.0358(15) 0.0055(12) -0.0009(11) -0.0007(12)
C21 0.0473(18) 0.0459(18) 0.0382(17) 0.0003(15) 0.0041(14) 0.0012(14)
C22 0.073(2) 0.057(2) 0.0330(17) 0.0093(18) 0.0051(16) 0.0009(16)
C23 0.072(2) 0.058(2) 0.042(2) 0.0024(18) -0.0161(17) -0.0130(17)
C24 0.060(2) 0.0459(19) 0.050(2) -0.0069(16) -0.0115(16) -0.0092(16)
C25 0.0479(17) 0.0389(17) 0.0403(17) -0.0002(13) -0.0016(14) -0.0002(14)

loop_
_atom_type_symbol
_atom_type_description
_atom_type_scat_dispersion_real
_atom_type_scat_dispersion_imag
_atom_type_scat_source
C C 0.0033 0.0016 'International Tables Vol C Tables 4.2.6.8 and 6.1.1.4'
H H 0.0000 0.0000 'International Tables Vol C Tables 4.2.6.8 and 6.1.1.4'
N N 0.0061 0.0033 'International Tables Vol C Tables 4.2.6.8 and 6.1.1.4'
O O 0.0106 0.0060 'International Tables Vol C Tables 4.2.6.8 and 6.1.1.4'

loop_
_geom_angle_atom_site_label_1
_geom_angle_atom_site_label_2
_geom_angle_atom_site_label_3
_geom_angle
_geom_angle_publ_flag
C9 O1 C8 93.0(2) ?
C10 O2 C9 106.2(2) ?
C7 N1 C18 126.4(2) ?
C7 N1 C6 108.4(2) ?
C18 N1 C6 125.1(2) ?
C10 N2 C11 105.7(2) ?
C2 C1 C6 120.6(3) ?
C2 C1 C8 130.3(3) ?
C6 C1 C8 109.1(2) ?
C1 C2 C3 118.9(3) ?
C1 C2 H2 122(2) ?
C3 C2 H2 119(2) ?
C4 C3 C2 120.0(3) ?
C4 C3 H3 121(2) ?
C2 C3 H3 119(2) ?
C3 C4 C5 122.1(3) ?
C3 C4 H4 121(2) ?
C5 C4 H4 117(2) ?
C4 C5 C6 117.5(3) ?
C4 C5 H5 122(2) ?
C6 C5 H5 121(2) ?
C5 C6 C1 121.0(3) ?
C5 C6 N1 129.2(3) ?
C1 C6 N1 109.8(2) ?
O4 C7 N1 126.9(2) ?
O4 C7 C8 125.8(2) ?
N1 C7 C8 107.3(2) ?
O1 C8 C1 118.2(2) ?
O1 C8 C7 113.3(2) ?
C1 C8 C7 102.9(2) ?
O1 C8 C11 90.3(2) ?
C1 C8 C11 120.7(2) ?
C7 C8 C11 111.8(2) ?
O2 C9 O1 111.1(2) yes
O2 C9 C12 110.0(2) yes
O1 C9 C12 113.9(2) yes
O2 C9 C11 103.1(2) ?
O1 C9 C11 91.6(2) ?
C12 C9 C11 125.5(2) ?
N2 C10 O2 118.4(2) ?
N2 C10 C20 126.6(2) ?
O2 C10 C20 115.0(2) ?
N2 C11 C9 106.5(2) ?
N2 C11 C8 114.6(2) yes
C9 C11 C8 85.0(2) ?
N2 C11 H11 116.0(10) ?
C9 C11 H11 120.0(10) ?
C8 C11 H11 111.9(15) ?
C13 C12 C17 119.2(3) ?
C13 C12 C9 121.3(3) ?
C17 C12 C9 119.5(2) ?
C14 C13 C12 120.2(3) ?
C14 C13 H13 122(2) ?
C12 C13 H13 118(2) ?
C13 C14 C15 120.3(3) ?
C13 C14 H14 121(2) ?
C15 C14 H14 119(2) ?
C16 C15 C14 120.0(3) ?
C16 C15 H15 121(2) ?
C14 C15 H15 119(2) ?
C15 C16 C17 119.7(3) ?
C15 C16 H16 122.1(19) ?
C17 C16 H16 118.2(19) ?
C16 C17 C12 120.5(3) ?
C16 C17 H17 121(2) ?
C12 C17 H17 118(2) ?
O3 C18 N1 119.4(3) ?
O3 C18 C19 122.8(3) ?
N1 C18 C19 117.8(3) ?
C18 C19 H19A 109.5 ?
C18 C19 H19B 109.5 ?
H19A C19 H19B 109.5 ?
C18 C19 H19C 109.5 ?
H19A C19 H19C 109.5 ?
H19B C19 H19C 109.5 ?
C25 C20 C21 119.5(3) ?
C25 C20 C10 120.8(2) ?
C21 C20 C10 119.7(2) ?
C22 C21 C20 119.7(3) ?
C22 C21 H21 120(2) ?
C20 C21 H21 120(2) ?
C23 C22 C21 120.5(3) ?
C23 C22 H22 121(2) ?
C21 C22 H22 119(2) ?
C22 C23 C24 120.4(3) ?
C22 C23 H23 122(2) ?
C24 C23 H23 117(2) ?
C23 C24 C25 119.9(3) ?
C23 C24 H24 123(2) ?
C25 C24 H24 117(2) ?
C24 C25 C20 119.9(3) ?
C24 C25 H25 120(2) ?
C20 C25 H25 120(2) ?

loop_
_geom_bond_atom_site_label_1
_geom_bond_atom_site_label_2
_geom_bond_site_symmetry_2
_geom_bond_distance
_geom_bond_publ_flag
O1 C9 . 1.439(3) yes
O1 C8 . 1.449(3) ?
O2 C10 . 1.375(3) ?
O2 C9 . 1.430(3) yes
O3 C18 . 1.207(4) ?
O4 C7 . 1.200(3) ?
N1 C7 . 1.404(3) ?
N1 C18 . 1.406(3) ?
N1 C6 . 1.442(3) ?
N2 C10 . 1.271(3) ?
N2 C11 . 1.449(3) yes
C1 C2 . 1.377(4) ?
C1 C6 . 1.389(4) ?
C1 C8 . 1.484(4) ?
C2 C3 . 1.383(4) ?
C2 H2 . 0.95(3) ?
C3 C4 . 1.375(5) ?
C3 H3 . 0.97(3) ?
C4 C5 . 1.382(5) ?
C4 H4 . 0.95(3) ?
C5 C6 . 1.382(4) ?
C5 H5 . 0.94(3) ?
C7 C8 . 1.534(4) ?
C8 C11 . 1.563(4) yes
C9 C12 . 1.494(4) yes
C9 C11 . 1.537(4) yes
C10 C20 . 1.472(4) ?
C11 H11 . 0.98(2) ?
C12 C13 . 1.380(4) ?
C12 C17 . 1.386(4) ?
C13 C14 . 1.377(4) ?
C13 H13 . 0.94(3) ?
C14 C15 . 1.377(5) ?
C14 H14 . 0.93(3) ?
C15 C16 . 1.377(5) ?
C15 H15 . 0.95(3) ?
C16 C17 . 1.380(4) ?
C16 H16 . 1.02(4) ?
C17 H17 . 0.95(3) ?
C18 C19 . 1.485(4) ?
C19 H19A . 0.9600 ?
C19 H19B . 0.9600 ?
C19 H19C . 0.9600 ?
C20 C25 . 1.387(4) ?
C20 C21 . 1.389(4) ?
C21 C22 . 1.378(4) ?
C21 H21 . 0.94(3) ?
C22 C23 . 1.368(5) ?
C22 H22 . 0.91(3) ?
C23 C24 . 1.373(5) ?
C23 H23 . 0.91(3) ?
C24 C25 . 1.383(4) ?
C24 H24 . 0.97(3) ?
C25 H25 . 0.95(3) ?

loop_
_geom_hbond_atom_site_label_D
_geom_hbond_atom_site_label_H
_geom_hbond_atom_site_label_A
_geom_hbond_site_symmetry_A
_geom_hbond_distance_DH
_geom_hbond_distance_HA
_geom_hbond_distance_DA
_geom_hbond_angle_DHA
_geom_hbond_publ_flag
C5 H5 O3 1_555 0.92(3) 2.36(3) 2.872(4) 115(3) yes

loop_
_geom_torsion_atom_site_label_1
_geom_torsion_atom_site_label_2
_geom_torsion_atom_site_label_3
_geom_torsion_atom_site_label_4
_geom_torsion
_geom_torsion_publ_flag
C6 C1 C2 C3 -1.0(4) ?
C8 C1 C2 C3 176.6(3) ?
C1 C2 C3 C4 0.4(5) ?
C2 C3 C4 C5 0.1(5) ?
C3 C4 C5 C6 -0.1(5) ?
C4 C5 C6 C1 -0.5(4) ?
C4 C5 C6 N1 177.7(3) ?
C2 C1 C6 C5 1.1(4) ?
C8 C1 C6 C5 -177.0(2) ?
C2 C1 C6 N1 -177.4(2) ?
C8 C1 C6 N1 4.5(3) ?
C7 N1 C6 C5 -172.2(3) ?
C18 N1 C6 C5 11.6(4) ?
C7 N1 C6 C1 6.2(3) ?
C18 N1 C6 C1 -170.0(3) ?
C18 N1 C7 O4 -17.0(5) ?
C6 N1 C7 O4 166.9(3) ?
C18 N1 C7 C8 162.3(2) ?
C6 N1 C7 C8 -13.8(3) ?
C9 O1 C8 C1 -128.0(2) ?
C9 O1 C8 C7 111.5(2) ?
C9 O1 C8 C11 -2.5(2) ?
C2 C1 C8 O1 44.2(4) ?
C6 C1 C8 O1 -138.0(2) ?
C2 C1 C8 C7 169.9(3) ?
C6 C1 C8 C7 -12.2(3) ?
C2 C1 C8 C11 -64.7(4) ?
C6 C1 C8 C11 113.1(3) ?
O4 C7 C8 O1 -36.0(4) ?
N1 C7 C8 O1 144.7(2) ?
O4 C7 C8 C1 -164.9(3) ?
N1 C7 C8 C1 15.9(3) ?
O4 C7 C8 C11 64.2(4) ?
N1 C7 C8 C11 -115.1(2) ?
C10 O2 C9 O1 -95.9(2) ?
C10 O2 C9 C12 137.0(2) ?
C10 O2 C9 C11 1.1(2) ?
C8 O1 C9 O2 107.2(2) ?
C8 O1 C9 C12 -127.9(2) ?
C8 O1 C9 C11 2.49(18) ?
C11 N2 C10 O2 1.7(3) ?
C11 N2 C10 C20 -179.6(2) ?
C9 O2 C10 N2 -1.9(3) ?
C9 O2 C10 C20 179.3(2) ?
C10 N2 C11 C9 -0.8(3) ?
C10 N2 C11 C8 91.3(3) ?
O2 C9 C11 N2 -0.3(3) yes
O1 C9 C11 N2 111.9(2) ?
C12 C9 C11 N2 -126.9(3) ?
O2 C9 C11 C8 -114.5(2) ?
O1 C9 C11 C8 -2.3(2) yes
C12 C9 C11 C8 118.9(3) ?
O1 C8 C11 N2 -103.6(2) ?
C1 C8 C11 N2 19.9(3) yes
C7 C8 C11 N2 141.0(2) ?
O1 C8 C11 C9 2.3(2) ?
C1 C8 C11 C9 125.8(2) ?
C7 C8 C11 C9 -113.1(2) ?
O2 C9 C12 C13 145.9(2) ?
O1 C9 C12 C13 20.3(3) ?
C11 C9 C12 C13 -90.4(3) ?
O2 C9 C12 C17 -36.0(3) ?
O1 C9 C12 C17 -161.5(2) ?
C11 C9 C12 C17 87.8(3) ?
C17 C12 C13 C14 0.5(4) ?
C9 C12 C13 C14 178.7(3) ?
C12 C13 C14 C15 -0.5(5) ?
C13 C14 C15 C16 -0.3(5) ?
C14 C15 C16 C17 1.1(5) ?
C15 C16 C17 C12 -1.1(5) ?
C13 C12 C17 C16 0.3(4) ?
C9 C12 C17 C16 -177.9(3) ?
C7 N1 C18 O3 -174.4(3) ?
C6 N1 C18 O3 1.1(4) ?
C7 N1 C18 C19 3.8(4) ?
C6 N1 C18 C19 179.3(3) ?
N2 C10 C20 C25 -158.4(3) ?
O2 C10 C20 C25 20.3(4) ?
N2 C10 C20 C21 21.4(4) ?
O2 C10 C20 C21 -159.9(2) ?
C25 C20 C21 C22 -0.6(4) ?
C10 C20 C21 C22 179.6(3) ?
C20 C21 C22 C23 0.5(5) ?
C21 C22 C23 C24 0.4(5) ?
C22 C23 C24 C25 -1.1(5) ?
C23 C24 C25 C20 1.0(5) ?
C21 C20 C25 C24 -0.1(4) ?
C10 C20 C25 C24 179.7(3) ?
